data_7219488
loop_
_publ_author_name
'Ge, Hui Ming'
'Tan, R.-X.'
'Chen, Chao Jun'
'Liu, Xian Xian'
'Zang, Le Yun'
'Wang, Gang'
'Weng, Ng Seik'
'Zhang, Wen JING'

_publ_section_title
;
 Sesquiterpenoids Isolated from an Endophyte Fungus Diaporthe sp.
;
_journal_name_full 'RSC Adv.'
_journal_paper_doi 10.1039/C4RA13136C
_journal_year 2015
_chemical_absolute_configuration unk
_chemical_formula_moiety 'C15 H22 O3'
_chemical_formula_sum 'C15 H22 O3'
_chemical_formula_weight 250.33
_chemical_name_systematic
; 
 ? 
;
_space_group_IT_number 19
_symmetry_cell_setting orthorhombic
_symmetry_space_group_name_Hall 'P 2ac 2ab'
_symmetry_space_group_name_H-M 'P 21 21 21'
_atom_sites_solution_hydrogens geom
_atom_sites_solution_primary direct
_atom_sites_solution_secondary difmap
_audit_block_doi 10.5517/cc131xln
_audit_creation_method SHELXL-97
_audit_update_record
;
2014-12-04 deposited with the CCDC.
2015-02-03 downloaded from the CCDC.
;
_cell_angle_alpha 90.00
_cell_angle_beta 90.00
_cell_angle_gamma 90.00
_cell_formula_units_Z 4
_cell_length_a 7.3041(2)
_cell_length_b 11.6752(3)
_cell_length_c 15.6101(4)
_cell_measurement_reflns_used 2488
_cell_measurement_temperature 293(2)
_cell_measurement_theta_max 68.49
_cell_measurement_theta_min 6.69
_cell_volume 1331.18(6)
_computing_structure_refinement 'SHELXL-97 (Sheldrick, 1997)'
_computing_structure_solution 'SHELXS-97 (Sheldrick, 1990)'
_diffrn_ambient_temperature 293(2)
_diffrn_measured_fraction_theta_full 0.974
_diffrn_measured_fraction_theta_max 0.974
_diffrn_measurement_device_type 'Bruker APEX DUO diffractometer'
_diffrn_measurement_method '\f and \w scan'
_diffrn_radiation_monochromator graphite
_diffrn_radiation_source 'fine-focus sealed tube'
_diffrn_radiation_type CuK\a
_diffrn_radiation_wavelength 1.54178
_diffrn_reflns_av_R_equivalents 0.0493
_diffrn_reflns_av_sigmaI/netI 0.0367
_diffrn_reflns_limit_h_max 8
_diffrn_reflns_limit_h_min -5
_diffrn_reflns_limit_k_max 13
_diffrn_reflns_limit_k_min -13
_diffrn_reflns_limit_l_max 18
_diffrn_reflns_limit_l_min -18
_diffrn_reflns_number 5449
_diffrn_reflns_theta_full 64.93
_diffrn_reflns_theta_max 64.93
_diffrn_reflns_theta_min 6.69
_diffrn_standards_decay_% 0
_diffrn_standards_interval_count 0
_diffrn_standards_interval_time 0
_diffrn_standards_number 0
_exptl_absorpt_coefficient_mu 0.684
_exptl_absorpt_correction_type none
_exptl_crystal_colour colorless
_exptl_crystal_density_diffrn 1.249
_exptl_crystal_density_method 'not measured'
_exptl_crystal_description prism
_exptl_crystal_F_000 544
_exptl_crystal_size_max 0.27
_exptl_crystal_size_mid 0.25
_exptl_crystal_size_min 0.09
_refine_diff_density_max 0.142
_refine_diff_density_min -0.217
_refine_diff_density_rms 0.047
_refine_ls_abs_structure_details '879 Friedel pairs merged'
_refine_ls_extinction_method none
_refine_ls_goodness_of_fit_ref 0.961
_refine_ls_hydrogen_treatment constr
_refine_ls_matrix_type full
_refine_ls_number_parameters 167
_refine_ls_number_reflns 1292
_refine_ls_number_restraints 0
_refine_ls_restrained_S_all 0.961
_refine_ls_R_factor_all 0.0503
_refine_ls_R_factor_gt 0.0381
_refine_ls_shift/su_max 0.001
_refine_ls_shift/su_mean 0.001
_refine_ls_structure_factor_coef Fsqd
_refine_ls_weighting_details 'calc w=1/[\s^2^(Fo^2^)+(0.0629P)^2^] where P=(Fo^2^+2Fc^2^)/3'
_refine_ls_weighting_scheme calc
_refine_ls_wR_factor_gt 0.0854
_refine_ls_wR_factor_ref 0.0981
_reflns_number_gt 1033
_reflns_number_total 1292
_reflns_threshold_expression >2sigma(I)
_cod_data_source_file c4ra13136c2.cif
_cod_data_source_block 10
_cod_database_code 7219488

loop_
_symmetry_equiv_pos_as_xyz
'x, y, z'
'-x+1/2, -y, z+1/2'
'-x, y+1/2, -z+1/2'
'x+1/2, -y+1/2, -z'

loop_
_atom_site_label
_atom_site_type_symbol
_atom_site_fract_x
_atom_site_fract_y
_atom_site_fract_z
_atom_site_U_iso_or_equiv
_atom_site_adp_type
_atom_site_occupancy
_atom_site_symmetry_multiplicity
_atom_site_calc_flag
_atom_site_refinement_flags
O1 O 0.8086(4) 0.72411(16) 0.26720(13) 0.0711(7) Uani 1 1 d .
O2 O 1.1017(4) 0.74134(17) 0.22811(14) 0.0797(7) Uani 1 1 d .
O3 O 0.8528(3) 0.89190(18) 0.66055(12) 0.0672(6) Uani 1 1 d .
H3 H 0.7901 0.8634 0.7003 0.101 Uiso 1 1 calc R
C1 C 0.9767(6) 0.7743(2) 0.27173(18) 0.0606(8) Uani 1 1 d .
C2 C 0.9714(4) 0.8652(2) 0.33607(15) 0.0469(7) Uani 1 1 d .
C3 C 0.8055(4) 0.86622(19) 0.37126(15) 0.0452(6) Uani 1 1 d .
C4 C 0.6903(5) 0.7777(2) 0.3289(2) 0.0641(9) Uani 1 1 d .
H4A H 0.6465 0.7222 0.3703 0.077 Uiso 1 1 calc R
H4B H 0.5858 0.8126 0.3008 0.077 Uiso 1 1 calc R
C5 C 0.7457(3) 0.9475(2) 0.44088(14) 0.0417(6) Uani 1 1 d .
C6 C 0.6207(4) 0.8866(2) 0.50591(16) 0.0517(7) Uani 1 1 d .
H6A H 0.5048 0.8685 0.4788 0.062 Uiso 1 1 calc R
H6B H 0.6774 0.8153 0.5235 0.062 Uiso 1 1 calc R
C7 C 0.5863(4) 0.9609(3) 0.58449(18) 0.0583(8) Uani 1 1 d .
H7A H 0.5223 1.0300 0.5673 0.070 Uiso 1 1 calc R
H7B H 0.5086 0.9197 0.6243 0.070 Uiso 1 1 calc R
C8 C 0.7636(4) 0.9933(2) 0.62882(15) 0.0553(7) Uani 1 1 d .
H8 H 0.7347 1.0431 0.6775 0.066 Uiso 1 1 calc R
C9 C 0.8985(4) 1.0560(2) 0.57004(15) 0.0481(7) Uani 1 1 d .
C10 C 0.9257(3) 0.98385(19) 0.48733(14) 0.0398(6) Uani 1 1 d .
H10 H 0.9795 0.9117 0.5073 0.048 Uiso 1 1 calc R
C11 C 1.0652(4) 1.0315(2) 0.42351(16) 0.0485(6) Uani 1 1 d .
H11A H 1.0111 1.0951 0.3925 0.058 Uiso 1 1 calc R
H11B H 1.1709 1.0602 0.4545 0.058 Uiso 1 1 calc R
C12 C 1.1269(4) 0.9402(2) 0.35994(16) 0.0555(7) Uani 1 1 d .
H12A H 1.1755 0.9768 0.3090 0.067 Uiso 1 1 calc R
H12B H 1.2235 0.8944 0.3853 0.067 Uiso 1 1 calc R
C13 C 0.6390(4) 1.0446(2) 0.39570(16) 0.0540(7) Uani 1 1 d .
H13A H 0.7234 1.0934 0.3659 0.081 Uiso 1 1 calc R
H13B H 0.5733 1.0886 0.4376 0.081 Uiso 1 1 calc R
H13C H 0.5541 1.0120 0.3556 0.081 Uiso 1 1 calc R
C14 C 1.0830(4) 1.0676(3) 0.61699(17) 0.0671(8) Uani 1 1 d .
H14A H 1.0624 1.0962 0.6738 0.101 Uiso 1 1 calc R
H14B H 1.1604 1.1199 0.5863 0.101 Uiso 1 1 calc R
H14C H 1.1413 0.9940 0.6201 0.101 Uiso 1 1 calc R
C15 C 0.8277(5) 1.1788(2) 0.5530(2) 0.0672(9) Uani 1 1 d .
H15A H 0.7014 1.1757 0.5363 0.101 Uiso 1 1 calc R
H15B H 0.8984 1.2131 0.5080 0.101 Uiso 1 1 calc R
H15C H 0.8394 1.2237 0.6043 0.101 Uiso 1 1 calc R

loop_
_atom_site_aniso_label
_atom_site_aniso_U_11
_atom_site_aniso_U_22
_atom_site_aniso_U_33
_atom_site_aniso_U_23
_atom_site_aniso_U_13
_atom_site_aniso_U_12
O1 0.0931(19) 0.0555(11) 0.0646(11) -0.0100(10) -0.0126(13) -0.0033(12)
O2 0.101(2) 0.0772(14) 0.0608(11) -0.0123(11) 0.0075(14) 0.0218(14)
O3 0.0676(15) 0.0789(13) 0.0551(10) 0.0203(10) 0.0075(10) 0.0184(12)
C1 0.083(3) 0.0513(15) 0.0475(13) 0.0022(13) -0.0066(19) 0.0150(18)
C2 0.0512(17) 0.0481(14) 0.0414(12) 0.0041(11) -0.0024(13) 0.0048(14)
C3 0.0522(17) 0.0391(12) 0.0442(12) 0.0072(10) -0.0088(13) -0.0026(13)
C4 0.073(2) 0.0562(16) 0.0635(16) -0.0020(14) -0.0127(18) -0.0096(18)
C5 0.0373(14) 0.0407(12) 0.0469(11) 0.0084(10) 0.0013(12) -0.0019(12)
C6 0.0412(15) 0.0542(15) 0.0598(14) 0.0167(13) 0.0020(14) -0.0051(14)
C7 0.0461(18) 0.0660(17) 0.0629(15) 0.0178(14) 0.0145(15) 0.0057(15)
C8 0.0571(19) 0.0604(15) 0.0483(12) 0.0039(12) 0.0086(15) 0.0142(15)
C9 0.0477(17) 0.0457(13) 0.0510(13) -0.0045(11) 0.0011(13) 0.0037(13)
C10 0.0357(14) 0.0385(12) 0.0451(12) 0.0054(10) 0.0020(12) 0.0013(11)
C11 0.0412(15) 0.0490(14) 0.0552(13) 0.0029(11) 0.0040(13) -0.0065(13)
C12 0.0480(17) 0.0658(16) 0.0528(13) -0.0012(13) 0.0081(14) 0.0011(15)
C13 0.0471(18) 0.0553(15) 0.0597(14) 0.0150(13) -0.0021(13) 0.0059(14)
C14 0.062(2) 0.0789(19) 0.0607(15) -0.0147(15) -0.0058(16) -0.0024(18)
C15 0.080(2) 0.0453(14) 0.0761(17) -0.0062(14) 0.0038(19) 0.0064(16)

loop_
_atom_type_symbol
_atom_type_description
_atom_type_scat_dispersion_real
_atom_type_scat_dispersion_imag
_atom_type_scat_source
C C 0.0181 0.0091 'International Tables Vol C Tables 4.2.6.8 and 6.1.1.4'
H H 0.0000 0.0000 'International Tables Vol C Tables 4.2.6.8 and 6.1.1.4'
O O 0.0492 0.0322 'International Tables Vol C Tables 4.2.6.8 and 6.1.1.4'

loop_
_geom_angle_atom_site_label_1
_geom_angle_atom_site_label_2
_geom_angle_atom_site_label_3
_geom_angle
C1 O1 C4 108.6(2)
C8 O3 H3 109.5
O2 C1 O1 121.1(3)
O2 C1 C2 129.9(3)
O1 C1 C2 108.9(3)
C3 C2 C1 108.3(3)
C3 C2 C12 126.1(2)
C1 C2 C12 125.6(3)
C2 C3 C4 109.0(2)
C2 C3 C5 124.5(2)
C4 C3 C5 126.5(3)
O1 C4 C3 105.1(3)
O1 C4 H4A 110.7
C3 C4 H4A 110.7
O1 C4 H4B 110.7
C3 C4 H4B 110.7
H4A C4 H4B 108.8
C3 C5 C6 110.9(2)
C3 C5 C13 106.18(19)
C6 C5 C13 109.9(2)
C3 C5 C10 105.2(2)
C6 C5 C10 108.59(19)
C13 C5 C10 115.9(2)
C7 C6 C5 111.5(2)
C7 C6 H6A 109.3
C5 C6 H6A 109.3
C7 C6 H6B 109.3
C5 C6 H6B 109.3
H6A C6 H6B 108.0
C8 C7 C6 111.6(2)
C8 C7 H7A 109.3
C6 C7 H7A 109.3
C8 C7 H7B 109.3
C6 C7 H7B 109.3
H7A C7 H7B 108.0
O3 C8 C7 109.8(2)
O3 C8 C9 107.9(2)
C7 C8 C9 113.3(2)
O3 C8 H8 108.6
C7 C8 H8 108.6
C9 C8 H8 108.6
C8 C9 C14 108.7(2)
C8 C9 C15 109.3(2)
C14 C9 C15 107.0(2)
C8 C9 C10 108.7(2)
C14 C9 C10 109.4(2)
C15 C9 C10 113.7(2)
C11 C10 C9 115.4(2)
C11 C10 C5 110.96(19)
C9 C10 C5 115.2(2)
C11 C10 H10 104.6
C9 C10 H10 104.6
C5 C10 H10 104.6
C12 C11 C10 111.5(2)
C12 C11 H11A 109.3
C10 C11 H11A 109.3
C12 C11 H11B 109.3
C10 C11 H11B 109.3
H11A C11 H11B 108.0
C2 C12 C11 110.5(2)
C2 C12 H12A 109.5
C11 C12 H12A 109.5
C2 C12 H12B 109.5
C11 C12 H12B 109.5
H12A C12 H12B 108.1
C5 C13 H13A 109.5
C5 C13 H13B 109.5
H13A C13 H13B 109.5
C5 C13 H13C 109.5
H13A C13 H13C 109.5
H13B C13 H13C 109.5
C9 C14 H14A 109.5
C9 C14 H14B 109.5
H14A C14 H14B 109.5
C9 C14 H14C 109.5
H14A C14 H14C 109.5
H14B C14 H14C 109.5
C9 C15 H15A 109.5
C9 C15 H15B 109.5
H15A C15 H15B 109.5
C9 C15 H15C 109.5
H15A C15 H15C 109.5
H15B C15 H15C 109.5

loop_
_geom_bond_atom_site_label_1
_geom_bond_atom_site_label_2
_geom_bond_distance
O1 C1 1.362(4)
O1 C4 1.437(4)
O2 C1 1.203(4)
O3 C8 1.439(3)
O3 H3 0.8400
C1 C2 1.462(4)
C2 C3 1.331(4)
C2 C12 1.482(4)
C3 C4 1.488(4)
C3 C5 1.507(3)
C4 H4A 0.9700
C4 H4B 0.9700
C5 C6 1.539(3)
C5 C13 1.546(3)
C5 C10 1.560(3)
C6 C7 1.523(4)
C6 H6A 0.9700
C6 H6B 0.9700
C7 C8 1.516(4)
C7 H7A 0.9700
C7 H7B 0.9700
C8 C9 1.533(4)
C8 H8 0.9800
C9 C14 1.540(4)
C9 C15 1.546(4)
C9 C10 1.554(3)
C10 C11 1.530(3)
C10 H10 0.9800
C11 C12 1.524(3)
C11 H11A 0.9700
C11 H11B 0.9700
C12 H12A 0.9700
C12 H12B 0.9700
C13 H13A 0.9600
C13 H13B 0.9600
C13 H13C 0.9600
C14 H14A 0.9600
C14 H14B 0.9600
C14 H14C 0.9600
C15 H15A 0.9600
C15 H15B 0.9600
C15 H15C 0.9600

loop_
_geom_hbond_atom_site_label_D
_geom_hbond_atom_site_label_H
_geom_hbond_atom_site_label_A
_geom_hbond_distance_DH
_geom_hbond_distance_HA
_geom_hbond_distance_DA
_geom_hbond_angle_DHA
_geom_hbond_site_symmetry_A
O3 H3 O2 0.84 2.15 2.967(3) 163.1 4_466

loop_
_geom_torsion_atom_site_label_1
_geom_torsion_atom_site_label_2
_geom_torsion_atom_site_label_3
_geom_torsion_atom_site_label_4
_geom_torsion
C4 O1 C1 O2 177.4(2)
C4 O1 C1 C2 -1.3(3)
O2 C1 C2 C3 -176.4(3)
O1 C1 C2 C3 2.2(3)
O2 C1 C2 C12 1.5(4)
O1 C1 C2 C12 -179.9(2)
C1 C2 C3 C4 -2.1(3)
C12 C2 C3 C4 180.0(2)
C1 C2 C3 C5 179.7(2)
C12 C2 C3 C5 1.8(4)
C1 O1 C4 C3 0.1(3)
C2 C3 C4 O1 1.3(3)
C5 C3 C4 O1 179.5(2)
C2 C3 C5 C6 -142.0(2)
C4 C3 C5 C6 40.1(3)
C2 C3 C5 C13 98.7(3)
C4 C3 C5 C13 -79.2(3)
C2 C3 C5 C10 -24.8(3)
C4 C3 C5 C10 157.3(2)
C3 C5 C6 C7 170.1(2)
C13 C5 C6 C7 -72.8(3)
C10 C5 C6 C7 54.9(3)
C5 C6 C7 C8 -58.2(3)
C6 C7 C8 O3 -63.5(3)
C6 C7 C8 C9 57.3(3)
O3 C8 C9 C14 -49.5(3)
C7 C8 C9 C14 -171.2(2)
O3 C8 C9 C15 -165.9(2)
C7 C8 C9 C15 72.3(3)
O3 C8 C9 C10 69.5(3)
C7 C8 C9 C10 -52.3(3)
C8 C9 C10 C11 -176.8(2)
C14 C9 C10 C11 -58.4(3)
C15 C9 C10 C11 61.2(3)
C8 C9 C10 C5 51.8(3)
C14 C9 C10 C5 170.3(2)
C15 C9 C10 C5 -70.2(3)
C3 C5 C10 C11 54.2(2)
C6 C5 C10 C11 173.0(2)
C13 C5 C10 C11 -62.8(3)
C3 C5 C10 C9 -172.36(18)
C6 C5 C10 C9 -53.6(3)
C13 C5 C10 C9 70.7(3)
C9 C10 C11 C12 162.2(2)
C5 C10 C11 C12 -64.4(3)
C3 C2 C12 C11 -7.5(3)
C1 C2 C12 C11 175.0(2)
C10 C11 C12 C2 37.6(3)
